data_7712331
loop_
_publ_author_name
'Jung, Mi Hee'

_publ_section_title
;
 Long-Lived Spin-Triplet Excitons in Manganese Complexes for
 Room-Temperature Phosphorescence
;
_journal_name_full 'Dalton Transactions'
_journal_paper_doi 10.1039/D2DT03831E
_journal_year 2023
_chemical_formula_sum 'C6 H10 Cl8 Mn2 N4'
_chemical_formula_weight 531.66
_space_group_crystal_system triclinic
_space_group_IT_number 2
_space_group_name_Hall '-P 1'
_space_group_name_H-M_alt 'P -1'
_atom_sites_solution_hydrogens geom
_audit_creation_method SHELXL-2018/3
_audit_update_record
;
2022-11-10 deposited with the CCDC.	2023-02-16 downloaded from the CCDC.
;
_cell_angle_alpha 95.34(3)
_cell_angle_beta 90.01(3)
_cell_angle_gamma 90.01(3)
_cell_formula_units_Z 4
_cell_length_a 7.3290(15)
_cell_length_b 16.389(3)
_cell_length_c 16.584(3)
_cell_measurement_reflns_used 27798
_cell_measurement_temperature 293(2)
_cell_measurement_theta_max 33.749
_cell_measurement_theta_min 0.401
_cell_volume 1983.3(7)
_computing_cell_refinement 'HKL3000sm (Otwinowski & Minor, 1997)'
_computing_data_collection 'PAL BL2D-SMDC Program (Shin et. al, 2016)'
_computing_data_reduction 'HKL3000sm (Otwinowski & Minor, 1997)'
_computing_structure_refinement 'SHELXL-2018/3 (Sheldrick, 2018)'
_computing_structure_solution 'SHELXT 2018/2 (Sheldrick, 2018)'
_diffrn_ambient_temperature 293(2)
_diffrn_measured_fraction_theta_full 0.899
_diffrn_measured_fraction_theta_max 0.721
_diffrn_measurement_device_type 'Rayonix MX225HS CCD area detector'
_diffrn_measurement_method 'omega scan'
_diffrn_radiation_type synchrotron
_diffrn_radiation_wavelength 0.71073
_diffrn_reflns_av_R_equivalents 0.0775
_diffrn_reflns_av_unetI/netI 0.0741
_diffrn_reflns_Laue_measured_fraction_full 0.899
_diffrn_reflns_Laue_measured_fraction_max 0.721
_diffrn_reflns_limit_h_max 10
_diffrn_reflns_limit_h_min -10
_diffrn_reflns_limit_k_max 23
_diffrn_reflns_limit_k_min -23
_diffrn_reflns_limit_l_max 25
_diffrn_reflns_limit_l_min -25
_diffrn_reflns_number 20692
_diffrn_reflns_point_group_measured_fraction_full 0.899
_diffrn_reflns_point_group_measured_fraction_max 0.721
_diffrn_reflns_theta_full 25.242
_diffrn_reflns_theta_max 34.147
_diffrn_reflns_theta_min 1.671
_diffrn_source 'PLSII 2D bending magnet'
_exptl_absorpt_coefficient_mu 2.320
_exptl_absorpt_correction_T_max 1.000
_exptl_absorpt_correction_T_min 0.865
_exptl_absorpt_correction_type empirical
_exptl_absorpt_process_details 'HKL3000sm Scalepack(Otwinowski et.al,2003)'
_exptl_crystal_colour colorless
_exptl_crystal_density_diffrn 1.781
_exptl_crystal_description plate
_exptl_crystal_F_000 1040
_refine_diff_density_max 6.674
_refine_diff_density_min -2.627
_refine_diff_density_rms 0.440
_refine_ls_extinction_coef 0.31(3)
_refine_ls_extinction_expression Fc^*^=kFc[1+0.001xFc^2^\l^3^/sin(2\q)]^-1/4^
_refine_ls_extinction_method 'SHELXL-2018/3 (Sheldrick 2018)'
_refine_ls_goodness_of_fit_ref 2.620
_refine_ls_hydrogen_treatment constr
_refine_ls_matrix_type full
_refine_ls_number_parameters 362
_refine_ls_number_reflns 11819
_refine_ls_number_restraints 0
_refine_ls_restrained_S_all 2.620
_refine_ls_R_factor_all 0.1909
_refine_ls_R_factor_gt 0.1856
_refine_ls_shift/su_max 0.001
_refine_ls_shift/su_mean 0.000
_refine_ls_structure_factor_coef Fsqd
_refine_ls_weighting_details 'w=1/[\s^2^(Fo^2^)+(0.2000P)^2^] where P=(Fo^2^+2Fc^2^)/3'
_refine_ls_weighting_scheme calc
_refine_ls_wR_factor_gt 0.5137
_refine_ls_wR_factor_ref 0.5224
_reflns_Friedel_coverage 0.000
_reflns_number_gt 10750
_reflns_number_total 11819
_reflns_threshold_expression 'I > 2\s(I)'
_cod_data_source_file d2dt03831e2.cif
_cod_data_source_block 298_IMMnCl2_a
_cod_original_cell_volume 1983.4(7)
_cod_database_code 7712331
_shelx_shelxl_version_number 2018/3
_shelx_space_group_comment
;
The symmetry employed for this shelxl refinement is uniquely defined
by the following loop, which should always be used as a source of
symmetry information in preference to the above space-group names.
They are only intended as comments.
;

loop_
_space_group_symop_operation_xyz
'x, y, z'
'-x, -y, -z'

loop_
_atom_site_label
_atom_site_type_symbol
_atom_site_fract_x
_atom_site_fract_y
_atom_site_fract_z
_atom_site_U_iso_or_equiv
_atom_site_adp_type
_atom_site_occupancy
_atom_site_site_symmetry_order
_atom_site_calc_flag
_atom_site_refinement_flags_posn
_atom_site_refinement_flags_adp
_atom_site_refinement_flags_occupancy
_atom_site_disorder_assembly
_atom_site_disorder_group
N3 N 0.2493(17) 0.5315(6) 1.0956(4) 0.078(3) Uani 1 1 d . . . . .
H3A H 0.243430 0.562824 1.140128 0.094 Uiso 1 1 calc R U . . .
Cl3 Cl 0.9306(2) 0.64073(7) 0.72808(8) 0.0372(4) Uani 1 1 d . . . . .
Mn3 Mn 0.12086(13) 0.24676(4) 0.75136(4) 0.0350(3) Uani 1 1 d . . . . .
C4 C 0.279(3) 0.5585(8) 1.0215(6) 0.085(4) Uani 1 1 d . . . . .
H4 H 0.308634 0.611567 1.010695 0.102 Uiso 1 1 calc R U . . .
N4 N 0.2591(18) 0.4981(7) 0.9714(4) 0.085(3) Uani 1 1 d . . . . .
H4A H 0.274643 0.499516 0.920182 0.102 Uiso 1 1 calc R U . . .
Cl1 Cl 0.6405(7) 0.7225(3) 0.8711(2) 0.0976(11) Uani 1 1 d . . . . .
N1 N 0.7385(13) 1.0942(4) 1.0365(4) 0.0563(15) Uani 1 1 d . . . . .
H1A H 0.734718 1.140074 1.066219 0.068 Uiso 1 1 calc R U . . .
C1 C 0.7760(18) 1.0224(6) 1.0624(5) 0.065(2) Uani 1 1 d . . . . .
H1B H 0.803595 1.013080 1.115506 0.079 Uiso 1 1 calc R U . . .
Mn1 Mn 0.68203(12) 0.75186(4) 0.74573(4) 0.0332(3) Uani 1 1 d . . . . .
C2 C 0.7069(18) 1.0845(5) 0.9557(4) 0.064(2) Uani 1 1 d . . . . .
H2 H 0.679607 1.125787 0.922789 0.076 Uiso 1 1 calc R U . . .
N2 N 0.7676(12) 0.9662(3) 1.0003(5) 0.0607(17) Uani 1 1 d . . . . .
H2A H 0.786993 0.914589 1.001809 0.073 Uiso 1 1 calc R U . . .
Cl2 Cl 0.4325(2) 0.64800(7) 0.70421(8) 0.0370(4) Uani 1 1 d . . . . .
Mn2 Mn 1.18209(12) 0.74821(4) 0.75429(4) 0.0333(3) Uani 1 1 d . . . . .
C3 C 0.7220(18) 1.0049(5) 0.9320(5) 0.065(2) Uani 1 1 d . . . . .
H3B H 0.705251 0.980022 0.879837 0.078 Uiso 1 1 calc R U . . .
Cl4 Cl 0.7169(2) 0.78458(9) 0.60034(8) 0.0425(4) Uani 1 1 d . . . . .
Mn4 Mn 0.62095(13) 0.25331(4) 0.74876(4) 0.0351(3) Uani 1 1 d . . . . .
C5 C 0.232(3) 0.4561(6) 1.0906(6) 0.087(5) Uani 1 1 d . . . . .
H5 H 0.231651 0.422553 1.132771 0.104 Uiso 1 1 calc R U . . .
N5 N 1.2683(12) 0.5334(3) 0.5015(5) 0.0609(17) Uani 1 1 d . . . . .
H5A H 1.288876 0.584937 0.500626 0.073 Uiso 1 1 calc R U . . .
Cl5 Cl 0.93219(19) 0.85194(7) 0.79563(8) 0.0372(4) Uani 1 1 d . . . . .
C6 C 0.211(3) 0.4315(5) 1.0052(7) 0.085(4) Uani 1 1 d . . . . .
H6 H 0.173971 0.381086 0.980254 0.102 Uiso 1 1 calc R U . . .
N6 N 1.2074(15) 0.4163(5) 0.5436(4) 0.0667(19) Uani 1 1 d . . . . .
H6A H 1.182096 0.377710 0.573480 0.080 Uiso 1 1 calc R U . . .
C7 C 1.218(2) 0.4950(6) 0.5690(5) 0.077(3) Uani 1 1 d . . . . .
H7 H 1.196578 0.519407 0.621001 0.093 Uiso 1 1 calc R U . . .
N7 N 0.731(3) 0.0415(7) 0.4078(6) 0.116(6) Uani 1 1 d . . . . .
H7A H 0.732688 0.072068 0.368405 0.139 Uiso 1 1 calc R U . . .
C8 C 1.2798(17) 0.4760(6) 0.4366(5) 0.069(2) Uani 1 1 d . . . . .
H8 H 1.308776 0.485309 0.383596 0.082 Uiso 1 1 calc R U . . .
N8 N 0.7602(16) 0.0031(6) 0.5290(4) 0.076(3) Uani 1 1 d . . . . .
H8A H 0.786702 0.002670 0.579507 0.092 Uiso 1 1 calc R U . . .
Cl6 Cl 0.4303(2) 0.85926(7) 0.77184(8) 0.0370(4) Uani 1 1 d . . . . .
Cl7 Cl 1.1408(7) 0.7775(3) 0.6285(2) 0.0973(10) Uani 1 1 d . . . . .
Cl8 Cl 1.2171(2) 0.71561(9) 0.89972(7) 0.0423(4) Uani 1 1 d . . . . .
C9 C 1.2423(15) 0.4059(4) 0.4634(4) 0.0540(17) Uani 1 1 d . . . . .
H9 H 1.239777 0.355940 0.431903 0.065 Uiso 1 1 calc R U . . .
Cl9 Cl 0.0831(8) 0.3732(2) 0.7239(2) 0.0980(11) Uani 1 1 d . . . . .
C10 C 0.700(3) 0.0674(5) 0.4966(7) 0.101(6) Uani 1 1 d . . . . .
H10 H 0.652326 0.115976 0.521338 0.121 Uiso 1 1 calc R U . . .
Cl10 Cl -0.1300(2) 0.26908(8) 0.85687(7) 0.0378(4) Uani 1 1 d . . . . .
C11 C 0.775(2) -0.0588(7) 0.4773(6) 0.076(3) Uani 1 1 d . . . . .
H11 H 0.797788 -0.112137 0.489307 0.091 Uiso 1 1 calc R U . . .
Cl11 Cl -0.1291(2) 0.20855(9) 0.64728(7) 0.0411(4) Uani 1 1 d . . . . .
C12 C 0.7519(18) -0.0358(6) 0.4045(4) 0.067(2) Uani 1 1 d . . . . .
H12 H 0.751515 -0.070959 0.357143 0.080 Uiso 1 1 calc R U . . .
Cl12 Cl 0.1551(3) 0.09855(8) 0.78065(9) 0.0454(4) Uani 1 1 d . . . . .
Cl13 Cl 0.3712(2) 0.29144(9) 0.85272(7) 0.0409(4) Uani 1 1 d . . . . .
Cl14 Cl 0.3694(2) 0.23101(8) 0.64312(7) 0.0381(4) Uani 1 1 d . . . . .
Cl15 Cl 0.5830(7) 0.1273(2) 0.7756(2) 0.0961(11) Uani 1 1 d . . . . .
Cl16 Cl 0.6549(3) 0.40153(8) 0.71936(9) 0.0447(4) Uani 1 1 d . . . . .

loop_
_atom_site_aniso_label
_atom_site_aniso_U_11
_atom_site_aniso_U_22
_atom_site_aniso_U_33
_atom_site_aniso_U_23
_atom_site_aniso_U_13
_atom_site_aniso_U_12
N3 0.099(7) 0.091(5) 0.043(3) -0.008(4) -0.004(4) 0.040(5)
Cl3 0.0475(7) 0.0260(6) 0.0377(6) 0.0010(4) -0.0081(5) 0.0022(4)
Mn3 0.0466(6) 0.0321(5) 0.0263(5) 0.0027(3) -0.0076(4) 0.0031(3)
C4 0.121(12) 0.082(6) 0.058(5) 0.032(5) -0.007(6) 0.000(7)
N4 0.118(9) 0.104(7) 0.031(3) 0.002(4) -0.002(4) 0.030(7)
Cl1 0.095(2) 0.109(2) 0.091(2) 0.0180(19) -0.0075(19) 0.009(2)
N1 0.081(4) 0.040(2) 0.046(3) -0.005(2) -0.016(3) 0.008(3)
C1 0.083(6) 0.069(5) 0.049(4) 0.030(4) -0.004(4) 0.007(4)
Mn1 0.0443(6) 0.0277(5) 0.0274(5) 0.0020(3) -0.0076(3) 0.0026(3)
C2 0.105(7) 0.049(3) 0.038(3) 0.008(3) -0.015(4) 0.009(4)
N2 0.069(4) 0.031(2) 0.081(5) 0.004(3) -0.007(4) 0.005(2)
Cl2 0.0467(7) 0.0262(6) 0.0369(6) -0.0027(4) -0.0041(5) 0.0015(4)
Mn2 0.0441(6) 0.0277(5) 0.0281(5) 0.0022(3) -0.0076(3) 0.0044(3)
C3 0.096(7) 0.053(4) 0.045(3) -0.008(3) -0.013(4) 0.012(4)
Cl4 0.0586(9) 0.0416(7) 0.0281(6) 0.0078(5) -0.0087(5) 0.0027(5)
Mn4 0.0467(6) 0.0319(5) 0.0264(5) 0.0022(3) -0.0085(4) 0.0030(3)
C5 0.157(15) 0.053(4) 0.051(4) 0.013(4) 0.022(6) 0.010(6)
N5 0.067(4) 0.034(2) 0.083(5) 0.011(3) -0.007(4) 0.000(2)
Cl5 0.0468(7) 0.0263(6) 0.0373(6) -0.0030(4) -0.0108(5) 0.0050(4)
C6 0.141(13) 0.037(3) 0.074(6) -0.013(4) 0.024(7) -0.001(5)
N6 0.080(5) 0.070(4) 0.053(3) 0.024(3) -0.007(3) 0.000(4)
C7 0.122(10) 0.069(5) 0.037(3) -0.014(3) -0.004(4) -0.003(6)
N7 0.178(18) 0.100(7) 0.072(6) 0.030(6) -0.048(9) 0.001(10)
C8 0.071(6) 0.081(6) 0.059(4) 0.039(4) -0.009(4) -0.010(4)
N8 0.093(7) 0.101(6) 0.035(3) 0.007(4) -0.012(3) -0.020(6)
Cl6 0.0477(7) 0.0259(6) 0.0372(6) 0.0009(4) -0.0073(5) 0.0044(4)
Cl7 0.093(2) 0.108(2) 0.092(2) 0.0203(19) -0.0132(19) 0.0020(19)
Cl8 0.0593(9) 0.0405(7) 0.0280(6) 0.0075(5) -0.0063(5) 0.0043(5)
C9 0.090(5) 0.033(2) 0.037(2) -0.007(2) -0.001(3) -0.002(3)
Cl9 0.117(3) 0.0793(18) 0.100(2) 0.0175(17) -0.007(2) -0.0008(19)
C10 0.189(18) 0.035(3) 0.075(6) -0.012(4) -0.050(9) 0.014(6)
Cl10 0.0490(7) 0.0401(7) 0.0244(6) 0.0026(4) -0.0076(4) 0.0061(5)
C11 0.095(8) 0.078(6) 0.061(5) 0.034(5) -0.009(5) 0.005(5)
Cl11 0.0515(8) 0.0458(7) 0.0246(6) -0.0044(5) -0.0095(5) 0.0056(5)
C12 0.102(7) 0.062(4) 0.035(3) -0.004(3) -0.009(4) -0.022(4)
Cl12 0.0655(9) 0.0313(6) 0.0404(7) 0.0094(5) -0.0089(6) 0.0028(5)
Cl13 0.0509(8) 0.0452(7) 0.0251(6) -0.0045(5) -0.0058(5) 0.0005(5)
Cl14 0.0495(7) 0.0402(7) 0.0244(6) 0.0026(4) -0.0085(5) 0.0010(5)
Cl15 0.112(3) 0.0831(18) 0.095(2) 0.0174(17) -0.014(2) 0.0065(18)
Cl16 0.0627(9) 0.0318(6) 0.0407(7) 0.0092(5) -0.0068(6) 0.0053(5)

loop_
_atom_type_symbol
_atom_type_description
_atom_type_scat_dispersion_real
_atom_type_scat_dispersion_imag
_atom_type_scat_source
C C 0.0034 0.0017 'International Tables Vol C Tables 4.2.6.8 and 6.1.1.4'
H H 0.0000 0.0000 'International Tables Vol C Tables 4.2.6.8 and 6.1.1.4'
N N 0.0066 0.0034 'International Tables Vol C Tables 4.2.6.8 and 6.1.1.4'
Cl Cl 0.1507 0.1611 'International Tables Vol C Tables 4.2.6.8 and 6.1.1.4'
Mn Mn 0.3393 0.7367 'International Tables Vol C Tables 4.2.6.8 and 6.1.1.4'

loop_
_geom_angle_atom_site_label_1
_geom_angle_atom_site_label_2
_geom_angle_atom_site_label_3
_geom_angle
_geom_angle_site_symmetry_1
_geom_angle_site_symmetry_3
_geom_angle_publ_flag
C5 N3 C4 111.2(8) . . ?
Mn2 Cl3 Mn1 91.25(4) . . ?
Cl9 Mn3 Cl12 178.09(15) . . ?
Cl9 Mn3 Cl10 88.44(14) . . ?
Cl12 Mn3 Cl10 91.08(6) . . ?
Cl9 Mn3 Cl13 90.50(14) . . ?
Cl12 Mn3 Cl13 91.37(6) . . ?
Cl10 Mn3 Cl13 93.01(5) . . ?
Cl9 Mn3 Cl14 88.85(14) . . ?
Cl12 Mn3 Cl14 91.61(6) . . ?
Cl10 Mn3 Cl14 177.27(5) . . ?
Cl13 Mn3 Cl14 87.38(6) . . ?
Cl9 Mn3 Cl11 86.90(14) . . ?
Cl12 Mn3 Cl11 91.23(6) . . ?
Cl10 Mn3 Cl11 87.53(5) . . ?
Cl13 Mn3 Cl11 177.33(5) . . ?
Cl14 Mn3 Cl11 91.95(5) . . ?
N4 C4 N3 106.3(11) . . ?
C4 N4 C6 112.7(8) . . ?
C1 N1 C2 109.4(7) . . ?
N2 C1 N1 108.4(7) . . ?
Cl1 Mn1 Cl4 177.80(14) . . ?
Cl1 Mn1 Cl5 89.04(13) . . ?
Cl4 Mn1 Cl5 92.84(6) . . ?
Cl1 Mn1 Cl2 87.52(13) . . ?
Cl4 Mn1 Cl2 90.61(6) . . ?
Cl5 Mn1 Cl2 176.46(5) . . ?
Cl1 Mn1 Cl6 87.00(12) . . ?
Cl4 Mn1 Cl6 91.76(6) . . ?
Cl5 Mn1 Cl6 92.98(5) . . ?
Cl2 Mn1 Cl6 87.70(5) . . ?
Cl1 Mn1 Cl3 89.48(13) . . ?
Cl4 Mn1 Cl3 91.74(6) . . ?
Cl5 Mn1 Cl3 87.42(5) . . ?
Cl2 Mn1 Cl3 91.69(5) . . ?
Cl6 Mn1 Cl3 176.45(5) . . ?
C3 C2 N1 107.4(7) . . ?
C1 N2 C3 108.0(6) . . ?
Mn1 Cl2 Mn2 91.99(4) . 1_455 ?
Cl7 Mn2 Cl8 177.88(14) . . ?
Cl7 Mn2 Cl5 87.57(13) . . ?
Cl8 Mn2 Cl5 90.63(6) . . ?
Cl7 Mn2 Cl2 88.90(13) . 1_655 ?
Cl8 Mn2 Cl2 92.92(6) . 1_655 ?
Cl5 Mn2 Cl2 176.38(5) . 1_655 ?
Cl7 Mn2 Cl3 86.98(13) . . ?
Cl8 Mn2 Cl3 91.82(6) . . ?
Cl5 Mn2 Cl3 87.68(5) . . ?
Cl2 Mn2 Cl3 92.91(5) 1_655 . ?
Cl7 Mn2 Cl6 89.43(13) . 1_655 ?
Cl8 Mn2 Cl6 91.75(6) . 1_655 ?
Cl5 Mn2 Cl6 91.75(5) . 1_655 ?
Cl2 Mn2 Cl6 87.44(5) 1_655 1_655 ?
Cl3 Mn2 Cl6 176.39(5) . 1_655 ?
C2 C3 N2 106.8(7) . . ?
Cl15 Mn4 Cl16 178.10(15) . . ?
Cl15 Mn4 Cl14 88.30(13) . . ?
Cl16 Mn4 Cl14 90.99(6) . . ?
Cl15 Mn4 Cl11 90.38(14) . 1_655 ?
Cl16 Mn4 Cl11 91.41(7) . 1_655 ?
Cl14 Mn4 Cl11 92.99(5) . 1_655 ?
Cl15 Mn4 Cl13 86.98(14) . . ?
Cl16 Mn4 Cl13 91.23(6) . . ?
Cl14 Mn4 Cl13 87.47(5) . . ?
Cl11 Mn4 Cl13 177.31(5) 1_655 . ?
Cl15 Mn4 Cl10 89.04(13) . 1_655 ?
Cl16 Mn4 Cl10 91.65(6) . 1_655 ?
Cl14 Mn4 Cl10 177.32(5) . 1_655 ?
Cl11 Mn4 Cl10 87.36(5) 1_655 1_655 ?
Cl13 Mn4 Cl10 92.05(5) . 1_655 ?
N3 C5 C6 105.3(8) . . ?
C8 N5 C7 108.9(6) . . ?
Mn1 Cl5 Mn2 92.09(4) . . ?
N4 C6 C5 102.8(8) . . ?
C7 N6 C9 109.4(7) . . ?
N6 C7 N5 105.1(7) . . ?
C12 N7 C10 104.4(8) . . ?
C9 C8 N5 106.4(8) . . ?
C11 N8 C10 112.0(8) . . ?
Mn1 Cl6 Mn2 91.28(4) . 1_455 ?
C8 C9 N6 110.1(7) . . ?
N8 C10 N7 100.9(10) . . ?
Mn3 Cl10 Mn4 92.00(5) . 1_455 ?
N8 C11 C12 109.4(10) . . ?
Mn4 Cl11 Mn3 91.83(5) 1_455 . ?
N7 C12 C11 110.3(8) . . ?
Mn3 Cl13 Mn4 91.91(5) . . ?
Mn4 Cl14 Mn3 91.96(5) . . ?

loop_
_geom_bond_atom_site_label_1
_geom_bond_atom_site_label_2
_geom_bond_distance
_geom_bond_site_symmetry_2
_geom_bond_publ_flag
N3 C5 1.237(13) . ?
N3 C4 1.361(13) . ?
Cl3 Mn2 2.5582(17) . ?
Cl3 Mn1 2.5738(17) . ?
Mn3 Cl9 2.180(4) . ?
Mn3 Cl12 2.5335(16) . ?
Mn3 Cl10 2.5415(17) . ?
Mn3 Cl13 2.5492(18) . ?
Mn3 Cl14 2.5535(18) . ?
Mn3 Cl11 2.5542(17) . ?
C4 N4 1.240(15) . ?
N4 C6 1.321(15) . ?
Cl1 Mn1 2.198(4) . ?
N1 C1 1.319(10) . ?
N1 C2 1.354(9) . ?
C1 N2 1.318(12) . ?
Mn1 Cl4 2.5313(16) . ?
Mn1 Cl5 2.5461(17) . ?
Mn1 Cl2 2.5489(16) . ?
Mn1 Cl6 2.5592(16) . ?
C2 C3 1.331(11) . ?
N2 C3 1.390(12) . ?
Cl2 Mn2 2.5499(17) 1_455 ?
Mn2 Cl7 2.205(4) . ?
Mn2 Cl8 2.5313(15) . ?
Mn2 Cl5 2.5495(16) . ?
Mn2 Cl6 2.5703(17) 1_655 ?
Mn4 Cl15 2.171(4) . ?
Mn4 Cl16 2.5339(17) . ?
Mn4 Cl14 2.5461(17) . ?
Mn4 Cl11 2.5493(19) 1_655 ?
Mn4 Cl13 2.5524(18) . ?
Mn4 Cl10 2.5544(17) 1_655 ?
C5 C6 1.443(15) . ?
N5 C8 1.364(13) . ?
N5 C7 1.383(13) . ?
N6 C7 1.322(12) . ?
N6 C9 1.349(10) . ?
N7 C12 1.273(14) . ?
N7 C10 1.510(17) . ?
C8 C9 1.299(11) . ?
N8 C11 1.272(15) . ?
N8 C10 1.302(15) . ?
C11 C12 1.308(12) . ?
